data_4317198
loop_
_publ_author_name
'Li Duan'
'Zhen-Hua Wu'
'Jian-Ping Ma'
'Xiang-Wen Wu'
'Yu-Bin Dong'

_publ_section_title
;
 Adsorption and Separation of Organic Six-Membered Ring Analogues on
 Neutral Cd(II)-MOF Generated from Asymmetric Schiff-Base Ligand
;
_journal_name_full 'Inorganic Chemistry'
_journal_page_first 11164
_journal_page_last 11173
_journal_paper_doi 10.1021/ic101756t
_journal_volume 49
_journal_year 2010
_chemical_formula_sum 'C38 H38 Cd N8 O8'
_chemical_formula_weight 847.16
_chemical_name_systematic
; 
 ? 
;
_space_group_IT_number 14
_symmetry_cell_setting monoclinic
_symmetry_space_group_name_Hall '-P 2ybc'
_symmetry_space_group_name_H-M 'P 1 21/c 1'
_atom_sites_solution_hydrogens geom
_atom_sites_solution_primary direct
_atom_sites_solution_secondary difmap
_audit_creation_method SHELXL-97
_cell_angle_alpha 90.00
_cell_angle_beta 109.072(2)
_cell_angle_gamma 90.00
_cell_formula_units_Z 2
_cell_length_a 14.071(2)
_cell_length_b 14.370(2)
_cell_length_c 9.4824(15)
_cell_measurement_reflns_used 2584
_cell_measurement_temperature 298(2)
_cell_measurement_theta_max 24.302
_cell_measurement_theta_min 2.678
_cell_volume 1812.1(5)
_computing_cell_refinement 'Bruker SMART'
_computing_data_collection 'Bruker SMART'
_computing_data_reduction 'Bruker SAINT'
_computing_molecular_graphics 'Bruker SHELXTL'
_computing_publication_material 'Bruker SHELXTL'
_computing_structure_refinement 'SHELXL-97 (Sheldrick, 1997)'
_computing_structure_solution 'SHELXS-97 (Sheldrick, 1990)'
_diffrn_ambient_temperature 298(2)
_diffrn_measured_fraction_theta_full 0.997
_diffrn_measured_fraction_theta_max 0.997
_diffrn_measurement_device_type 'CCD area detector'
_diffrn_measurement_method 'phi and omega scans'
_diffrn_radiation_monochromator graphite
_diffrn_radiation_source 'fine-focus sealed tube'
_diffrn_radiation_type MoK\a
_diffrn_radiation_wavelength 0.71073
_diffrn_reflns_av_R_equivalents 0.0310
_diffrn_reflns_av_sigmaI/netI 0.0435
_diffrn_reflns_limit_h_max 11
_diffrn_reflns_limit_h_min -16
_diffrn_reflns_limit_k_max 17
_diffrn_reflns_limit_k_min -16
_diffrn_reflns_limit_l_max 11
_diffrn_reflns_limit_l_min -11
_diffrn_reflns_number 7482
_diffrn_reflns_theta_full 25.02
_diffrn_reflns_theta_max 25.02
_diffrn_reflns_theta_min 2.09
_exptl_absorpt_coefficient_mu 0.669
_exptl_absorpt_correction_T_max 0.9181
_exptl_absorpt_correction_T_min 0.8349
_exptl_absorpt_correction_type multi-scan
_exptl_absorpt_process_details sadabs
_exptl_crystal_colour yellow
_exptl_crystal_density_diffrn 1.553
_exptl_crystal_density_method 'not measured'
_exptl_crystal_description block
_exptl_crystal_F_000 868
_exptl_crystal_size_max 0.28
_exptl_crystal_size_mid 0.17
_exptl_crystal_size_min 0.13
_refine_diff_density_max 0.595
_refine_diff_density_min -0.244
_refine_diff_density_rms 0.065
_refine_ls_extinction_method none
_refine_ls_goodness_of_fit_ref 1.047
_refine_ls_hydrogen_treatment constr
_refine_ls_matrix_type full
_refine_ls_number_parameters 252
_refine_ls_number_reflns 3184
_refine_ls_number_restraints 0
_refine_ls_restrained_S_all 1.047
_refine_ls_R_factor_all 0.0506
_refine_ls_R_factor_gt 0.0376
_refine_ls_shift/su_max 0.000
_refine_ls_shift/su_mean 0.000
_refine_ls_structure_factor_coef Fsqd
_refine_ls_weighting_details 'calc w=1/[\s^2^(Fo^2^)+(0.0394P)^2^+0.8504P] where P=(Fo^2^+2Fc^2^)/3'
_refine_ls_weighting_scheme calc
_refine_ls_wR_factor_gt 0.0834
_refine_ls_wR_factor_ref 0.0887
_reflns_number_gt 2577
_reflns_number_total 3184
_reflns_threshold_expression >2sigma(I)
_cod_data_source_file ic101756t_si_002_1.cif
_cod_data_source_block 1
_cod_depositor_comments
;
The following automatic conversions were performed:

'_symmetry_cell_setting' value 'Monoclinic' changed to 'monoclinic'
according to the built-in table from CIF Core dictionary named
'cif_core.dic' version 2.4.1 from 2010-06-29.

Automatic conversion script
Id: cif_fix_values 1646 2011-03-28 12:23:43Z adriana 
;
_cod_database_code 4317198

loop_
_symmetry_equiv_pos_as_xyz
'x, y, z'
'-x, y+1/2, -z+1/2'
'-x, -y, -z'
'x, -y-1/2, z-1/2'

loop_
_atom_site_label
_atom_site_type_symbol
_atom_site_fract_x
_atom_site_fract_y
_atom_site_fract_z
_atom_site_U_iso_or_equiv
_atom_site_adp_type
_atom_site_occupancy
_atom_site_symmetry_multiplicity
_atom_site_calc_flag
_atom_site_refinement_flags
_atom_site_disorder_assembly
_atom_site_disorder_group
C1 C 0.6557(2) 0.3304(2) 0.0071(4) 0.0399(8) Uani 1 1 d . . .
H1 H 0.6098 0.3153 -0.0856 0.048 Uiso 1 1 calc R . .
C2 C 0.7422(3) 0.2774(2) 0.0630(4) 0.0420(8) Uani 1 1 d . . .
H2 H 0.7527 0.2267 0.0088 0.050 Uiso 1 1 calc R . .
C3 C 0.8117(2) 0.2989(2) 0.1961(3) 0.0368(8) Uani 1 1 d . . .
H3 H 0.8698 0.2634 0.2329 0.044 Uiso 1 1 calc R . .
C4 C 0.7955(2) 0.3756(2) 0.2790(3) 0.0284(7) Uani 1 1 d . . .
C5 C 0.7036(2) 0.4249(2) 0.2160(3) 0.0259(6) Uani 1 1 d . . .
C6 C 0.8626(2) 0.4047(2) 0.4209(3) 0.0314(7) Uani 1 1 d . . .
C7 C 0.8335(2) 0.4775(2) 0.4914(4) 0.0354(8) Uani 1 1 d . . .
H7 H 0.8763 0.4955 0.5848 0.043 Uiso 1 1 calc R . .
C8 C 0.7434(2) 0.5259(2) 0.4307(4) 0.0369(8) Uani 1 1 d . . .
H8 H 0.7283 0.5749 0.4839 0.044 Uiso 1 1 calc R . .
C9 C 0.6758(2) 0.5022(2) 0.2921(3) 0.0323(7) Uani 1 1 d . . .
C10 C 0.9604(2) 0.3613(2) 0.4968(3) 0.0368(8) Uani 1 1 d . . .
H10 H 0.9944 0.3791 0.5946 0.044 Uiso 1 1 calc R . .
C11 C 1.1504(2) 0.2156(2) 0.4714(4) 0.0376(8) Uani 1 1 d . . .
C12 C 1.2531(2) 0.1908(2) 0.5749(3) 0.0344(7) Uani 1 1 d . . .
C13 C 1.2994(3) 0.2323(3) 0.7120(4) 0.0456(9) Uani 1 1 d . . .
H13 H 1.2655 0.2770 0.7483 0.055 Uiso 1 1 calc R . .
C14 C 1.3962(3) 0.2069(3) 0.7940(4) 0.0506(10) Uani 1 1 d . . .
H14 H 1.4278 0.2324 0.8879 0.061 Uiso 1 1 calc R . .
C15 C 1.4447(2) 0.1434(3) 0.7345(4) 0.0461(9) Uani 1 1 d . . .
H15 H 1.5105 0.1274 0.7893 0.055 Uiso 1 1 calc R . .
C16 C 1.3080(2) 0.1264(2) 0.5264(4) 0.0382(8) Uani 1 1 d . . .
H16 H 1.2771 0.0973 0.4353 0.046 Uiso 1 1 calc R . .
C17 C 0.9812(4) 0.0553(4) 0.6055(5) 0.0787(14) Uani 1 1 d . . .
H17A H 0.9792 0.1164 0.6479 0.094 Uiso 1 1 calc R . .
H17B H 0.9562 0.0105 0.6614 0.094 Uiso 1 1 calc R . .
C18 C 0.9163(4) 0.0546(4) 0.4486(5) 0.0803(14) Uani 1 1 d . . .
H18A H 0.8478 0.0691 0.4430 0.096 Uiso 1 1 calc R . .
H18B H 0.9387 0.1024 0.3942 0.096 Uiso 1 1 calc R . .
C19 C 0.6006(4) 0.0848(4) 0.1326(6) 0.0864(15) Uani 1 1 d . . .
H19A H 0.6372 0.1114 0.0728 0.130 Uiso 1 1 calc R . .
H19B H 0.5701 0.0274 0.0885 0.130 Uiso 1 1 calc R . .
H19C H 0.6459 0.0730 0.2314 0.130 Uiso 1 1 calc R . .
Cd1 Cd 1.5000 0.0000 0.5000 0.03317(13) Uani 1 2 d S . .
N1 N 0.63657(18) 0.40129(18) 0.0810(3) 0.0321(6) Uani 1 1 d . . .
N2 N 1.40270(19) 0.1030(2) 0.6017(3) 0.0390(7) Uani 1 1 d . . .
N3 N 1.00128(19) 0.3013(2) 0.4381(3) 0.0391(7) Uani 1 1 d . . .
N4 N 1.09495(19) 0.2695(2) 0.5293(3) 0.0397(7) Uani 1 1 d . . .
O1 O 0.59121(15) 0.54617(16) 0.2329(2) 0.0378(5) Uani 1 1 d . . .
O2 O 1.12201(17) 0.18948(18) 0.3408(2) 0.0465(6) Uani 1 1 d . . .
O3 O 0.5265(2) 0.1463(2) 0.1400(4) 0.0773(9) Uani 1 1 d . . .
H3A H 0.4824 0.1177 0.1608 0.116 Uiso 1 1 calc R . .
O4 O 0.9182(2) -0.0329(2) 0.3811(3) 0.0683(8) Uani 1 1 d . . .
H4 H 1.1108 0.2790 0.6229 0.082 Uiso 1 1 d R . .

loop_
_atom_site_aniso_label
_atom_site_aniso_U_11
_atom_site_aniso_U_22
_atom_site_aniso_U_33
_atom_site_aniso_U_23
_atom_site_aniso_U_13
_atom_site_aniso_U_12
C1 0.0321(19) 0.046(2) 0.0355(18) -0.0065(16) 0.0024(15) -0.0010(15)
C2 0.041(2) 0.043(2) 0.0380(19) -0.0090(16) 0.0066(16) 0.0084(16)
C3 0.0311(18) 0.0389(19) 0.0378(18) 0.0016(15) 0.0076(15) 0.0089(15)
C4 0.0221(16) 0.0327(17) 0.0283(16) 0.0071(13) 0.0054(13) 0.0014(13)
C5 0.0198(15) 0.0298(16) 0.0258(15) 0.0028(13) 0.0044(12) -0.0024(12)
C6 0.0227(16) 0.0368(18) 0.0306(16) 0.0060(14) 0.0031(13) 0.0003(13)
C7 0.0304(18) 0.039(2) 0.0302(16) 0.0003(13) 0.0006(14) -0.0015(14)
C8 0.0348(19) 0.0341(19) 0.0381(18) -0.0061(14) 0.0068(15) 0.0034(14)
C9 0.0267(16) 0.0343(17) 0.0358(16) 0.0053(15) 0.0099(14) -0.0009(15)
C10 0.0261(16) 0.048(2) 0.0296(17) 0.0058(15) 0.0000(14) 0.0017(16)
C11 0.0276(18) 0.047(2) 0.0343(18) 0.0016(15) 0.0050(15) 0.0013(15)
C12 0.0262(17) 0.0402(19) 0.0335(17) 0.0020(14) 0.0053(14) 0.0040(14)
C13 0.0342(19) 0.056(2) 0.0407(19) -0.0128(17) 0.0037(16) 0.0094(16)
C14 0.034(2) 0.065(3) 0.043(2) -0.0154(18) -0.0018(16) 0.0086(18)
C15 0.0256(18) 0.052(2) 0.051(2) -0.0037(18) -0.0017(16) 0.0103(16)
C16 0.0344(19) 0.043(2) 0.0343(18) -0.0046(15) 0.0069(15) 0.0006(16)
C17 0.073(3) 0.092(4) 0.070(3) -0.019(3) 0.023(3) 0.013(3)
C18 0.072(3) 0.081(4) 0.080(3) -0.005(3) 0.015(3) 0.024(3)
C19 0.098(4) 0.084(4) 0.092(4) -0.009(3) 0.051(3) -0.019(3)
Cd1 0.01884(18) 0.0357(2) 0.0378(2) -0.00625(15) -0.00063(13) -0.00203(14)
N1 0.0245(14) 0.0357(15) 0.0312(14) -0.0001(12) 0.0025(11) 0.0021(11)
N2 0.0270(15) 0.0472(17) 0.0376(16) -0.0063(13) 0.0034(13) 0.0061(12)
N3 0.0248(15) 0.0551(19) 0.0300(14) 0.0095(14) -0.0013(11) 0.0111(13)
N4 0.0290(15) 0.0538(19) 0.0300(14) 0.0030(13) 0.0009(12) 0.0123(13)
O1 0.0258(12) 0.0410(13) 0.0403(13) -0.0036(11) 0.0022(10) 0.0083(10)
O2 0.0349(14) 0.0705(18) 0.0287(12) -0.0064(11) 0.0030(10) 0.0020(12)
O3 0.074(2) 0.090(2) 0.069(2) 0.0178(18) 0.0247(18) -0.0108(19)
O4 0.0557(19) 0.077(2) 0.0641(18) -0.0122(16) 0.0090(15) 0.0032(15)

loop_
_atom_type_symbol
_atom_type_description
_atom_type_scat_dispersion_real
_atom_type_scat_dispersion_imag
_atom_type_scat_source
C C 0.0033 0.0016 'International Tables Vol C Tables 4.2.6.8 and 6.1.1.4'
H H 0.0000 0.0000 'International Tables Vol C Tables 4.2.6.8 and 6.1.1.4'
N N 0.0061 0.0033 'International Tables Vol C Tables 4.2.6.8 and 6.1.1.4'
O O 0.0106 0.0060 'International Tables Vol C Tables 4.2.6.8 and 6.1.1.4'
Cd Cd -0.8075 1.2024 'International Tables Vol C Tables 4.2.6.8 and 6.1.1.4'

loop_
_geom_angle_atom_site_label_1
_geom_angle_atom_site_label_2
_geom_angle_atom_site_label_3
_geom_angle
_geom_angle_site_symmetry_1
_geom_angle_site_symmetry_3
_geom_angle_publ_flag
N1 C1 C2 122.0(3) . . ?
N1 C1 H1 119.0 . . ?
C2 C1 H1 119.0 . . ?
C3 C2 C1 120.4(3) . . ?
C3 C2 H2 119.8 . . ?
C1 C2 H2 119.8 . . ?
C2 C3 C4 119.8(3) . . ?
C2 C3 H3 120.1 . . ?
C4 C3 H3 120.1 . . ?
C3 C4 C5 116.3(3) . . ?
C3 C4 C6 125.0(3) . . ?
C5 C4 C6 118.7(3) . . ?
N1 C5 C4 121.7(3) . . ?
N1 C5 C9 116.3(3) . . ?
C4 C5 C9 122.0(3) . . ?
C7 C6 C4 118.0(3) . . ?
C7 C6 C10 117.8(3) . . ?
C4 C6 C10 124.2(3) . . ?
C6 C7 C8 123.7(3) . . ?
C6 C7 H7 118.2 . . ?
C8 C7 H7 118.2 . . ?
C9 C8 C7 121.1(3) . . ?
C9 C8 H8 119.4 . . ?
C7 C8 H8 119.4 . . ?
O1 C9 C8 122.4(3) . . ?
O1 C9 C5 121.1(3) . . ?
C8 C9 C5 116.5(3) . . ?
N3 C10 C6 124.3(3) . . ?
N3 C10 H10 117.8 . . ?
C6 C10 H10 117.8 . . ?
O2 C11 N4 123.3(3) . . ?
O2 C11 C12 120.9(3) . . ?
N4 C11 C12 115.8(3) . . ?
C16 C12 C13 117.4(3) . . ?
C16 C12 C11 117.8(3) . . ?
C13 C12 C11 124.7(3) . . ?
C14 C13 C12 119.4(3) . . ?
C14 C13 H13 120.3 . . ?
C12 C13 H13 120.3 . . ?
C15 C14 C13 118.6(3) . . ?
C15 C14 H14 120.7 . . ?
C13 C14 H14 120.7 . . ?
N2 C15 C14 123.5(3) . . ?
N2 C15 H15 118.3 . . ?
C14 C15 H15 118.3 . . ?
N2 C16 C12 124.2(3) . . ?
N2 C16 H16 117.9 . . ?
C12 C16 H16 117.9 . . ?
O4 C17 C18 111.2(4) 3_756 . ?
O4 C17 H17A 109.4 3_756 . ?
C18 C17 H17A 109.4 . . ?
O4 C17 H17B 109.4 3_756 . ?
C18 C17 H17B 109.4 . . ?
H17A C17 H17B 108.0 . . ?
O4 C18 C17 111.4(4) . . ?
O4 C18 H18A 109.3 . . ?
C17 C18 H18A 109.3 . . ?
O4 C18 H18B 109.3 . . ?
C17 C18 H18B 109.3 . . ?
H18A C18 H18B 108.0 . . ?
O3 C19 H19A 109.5 . . ?
O3 C19 H19B 109.5 . . ?
H19A C19 H19B 109.5 . . ?
O3 C19 H19C 109.5 . . ?
H19A C19 H19C 109.5 . . ?
H19B C19 H19C 109.5 . . ?
O1 Cd1 O1 180.00(13) 2_745 4_666 ?
O1 Cd1 N1 106.85(8) 2_745 4_666 ?
O1 Cd1 N1 73.15(8) 4_666 4_666 ?
O1 Cd1 N1 73.15(8) 2_745 2_745 ?
O1 Cd1 N1 106.85(8) 4_666 2_745 ?
N1 Cd1 N1 180.00(13) 4_666 2_745 ?
O1 Cd1 N2 89.72(8) 2_745 . ?
O1 Cd1 N2 90.28(8) 4_666 . ?
N1 Cd1 N2 90.53(9) 4_666 . ?
N1 Cd1 N2 89.47(9) 2_745 . ?
O1 Cd1 N2 90.28(8) 2_745 3_856 ?
O1 Cd1 N2 89.72(8) 4_666 3_856 ?
N1 Cd1 N2 89.47(9) 4_666 3_856 ?
N1 Cd1 N2 90.53(9) 2_745 3_856 ?
N2 Cd1 N2 180.0 . 3_856 ?
C1 N1 C5 119.7(3) . . ?
C1 N1 Cd1 126.3(2) . 2_755 ?
C5 N1 Cd1 113.92(19) . 2_755 ?
C16 N2 C15 116.9(3) . . ?
C16 N2 Cd1 122.5(2) . . ?
C15 N2 Cd1 120.5(2) . . ?
C10 N3 N4 115.1(3) . . ?
C11 N4 N3 119.6(3) . . ?
C11 N4 H4 122.1 . . ?
N3 N4 H4 117.8 . . ?
C9 O1 Cd1 115.24(19) . 2_755 ?
C19 O3 H3A 109.5 . . ?
C17 O4 C18 109.1(3) 3_756 . ?

loop_
_geom_bond_atom_site_label_1
_geom_bond_atom_site_label_2
_geom_bond_distance
_geom_bond_site_symmetry_2
_geom_bond_publ_flag
C1 N1 1.313(4) . ?
C1 C2 1.387(5) . ?
C1 H1 0.9300 . ?
C2 C3 1.356(4) . ?
C2 H2 0.9300 . ?
C3 C4 1.415(4) . ?
C3 H3 0.9300 . ?
C4 C5 1.423(4) . ?
C4 C6 1.430(4) . ?
C5 N1 1.362(4) . ?
C5 C9 1.447(4) . ?
C6 C7 1.375(4) . ?
C6 C10 1.467(4) . ?
C7 C8 1.395(5) . ?
C7 H7 0.9300 . ?
C8 C9 1.390(4) . ?
C8 H8 0.9300 . ?
C9 O1 1.301(4) . ?
C10 N3 1.263(4) . ?
C10 H10 0.9300 . ?
C11 O2 1.229(4) . ?
C11 N4 1.339(4) . ?
C11 C12 1.502(4) . ?
C12 C16 1.378(4) . ?
C12 C13 1.384(4) . ?
C13 C14 1.379(4) . ?
C13 H13 0.9300 . ?
C14 C15 1.368(5) . ?
C14 H14 0.9300 . ?
C15 N2 1.336(4) . ?
C15 H15 0.9300 . ?
C16 N2 1.332(4) . ?
C16 H16 0.9300 . ?
C17 O4 1.416(5) 3_756 ?
C17 C18 1.470(6) . ?
C17 H17A 0.9700 . ?
C17 H17B 0.9700 . ?
C18 O4 1.416(5) . ?
C18 H18A 0.9700 . ?
C18 H18B 0.9700 . ?
C19 O3 1.386(6) . ?
C19 H19A 0.9600 . ?
C19 H19B 0.9600 . ?
C19 H19C 0.9600 . ?
Cd1 O1 2.261(2) 2_745 ?
Cd1 O1 2.261(2) 4_666 ?
Cd1 N1 2.309(2) 4_666 ?
Cd1 N1 2.309(2) 2_745 ?
Cd1 N2 2.420(3) . ?
Cd1 N2 2.420(3) 3_856 ?
N1 Cd1 2.309(2) 2_755 ?
N3 N4 1.396(3) . ?
N4 H4 0.8523 . ?
O1 Cd1 2.261(2) 2_755 ?
O3 H3A 0.8200 . ?
O4 C17 1.416(5) 3_756 ?

loop_
_geom_hbond_atom_site_label_D
_geom_hbond_atom_site_label_H
_geom_hbond_atom_site_label_A
_geom_hbond_distance_DH
_geom_hbond_distance_HA
_geom_hbond_distance_DA
_geom_hbond_angle_DHA
_geom_hbond_site_symmetry_A
N4 H4 O2 0.85 2.07 2.912(3) 169.3 4_566
O3 H3A O1 0.82 1.96 2.752(4) 163.1 2_645

loop_
_geom_torsion_atom_site_label_1
_geom_torsion_atom_site_label_2
_geom_torsion_atom_site_label_3
_geom_torsion_atom_site_label_4
_geom_torsion
_geom_torsion_site_symmetry_1
_geom_torsion_site_symmetry_2
_geom_torsion_site_symmetry_3
_geom_torsion_site_symmetry_4
_geom_torsion_publ_flag
N1 C1 C2 C3 -1.6(5) . . . . ?
C1 C2 C3 C4 0.4(5) . . . . ?
C2 C3 C4 C5 1.4(5) . . . . ?
C2 C3 C4 C6 179.4(3) . . . . ?
C3 C4 C5 N1 -2.2(4) . . . . ?
C6 C4 C5 N1 179.7(3) . . . . ?
C3 C4 C5 C9 177.3(3) . . . . ?
C6 C4 C5 C9 -0.9(4) . . . . ?
C3 C4 C6 C7 -176.3(3) . . . . ?
C5 C4 C6 C7 1.7(4) . . . . ?
C3 C4 C6 C10 3.2(5) . . . . ?
C5 C4 C6 C10 -178.8(3) . . . . ?
C4 C6 C7 C8 -1.5(5) . . . . ?
C10 C6 C7 C8 178.9(3) . . . . ?
C6 C7 C8 C9 0.4(5) . . . . ?
C7 C8 C9 O1 -180.0(3) . . . . ?
C7 C8 C9 C5 0.4(5) . . . . ?
N1 C5 C9 O1 -0.3(4) . . . . ?
C4 C5 C9 O1 -179.8(3) . . . . ?
N1 C5 C9 C8 179.3(3) . . . . ?
C4 C5 C9 C8 -0.2(4) . . . . ?
C7 C6 C10 N3 -171.7(3) . . . . ?
C4 C6 C10 N3 8.8(5) . . . . ?
O2 C11 C12 C16 -10.0(5) . . . . ?
N4 C11 C12 C16 172.2(3) . . . . ?
O2 C11 C12 C13 165.6(3) . . . . ?
N4 C11 C12 C13 -12.2(5) . . . . ?
C16 C12 C13 C14 -1.1(5) . . . . ?
C11 C12 C13 C14 -176.7(3) . . . . ?
C12 C13 C14 C15 2.3(6) . . . . ?
C13 C14 C15 N2 -1.3(6) . . . . ?
C13 C12 C16 N2 -1.1(5) . . . . ?
C11 C12 C16 N2 174.8(3) . . . . ?
O4 C17 C18 O4 58.1(6) 3_756 . . . ?
C2 C1 N1 C5 0.8(5) . . . . ?
C2 C1 N1 Cd1 177.3(2) . . . 2_755 ?
C4 C5 N1 C1 1.1(4) . . . . ?
C9 C5 N1 C1 -178.4(3) . . . . ?
C4 C5 N1 Cd1 -175.8(2) . . . 2_755 ?
C9 C5 N1 Cd1 4.7(3) . . . 2_755 ?
C12 C16 N2 C15 2.0(5) . . . . ?
C12 C16 N2 Cd1 -174.2(2) . . . . ?
C14 C15 N2 C16 -0.8(5) . . . . ?
C14 C15 N2 Cd1 175.6(3) . . . . ?
O1 Cd1 N2 C16 28.1(3) 2_745 . . . ?
O1 Cd1 N2 C16 -151.9(3) 4_666 . . . ?
N1 Cd1 N2 C16 135.0(3) 4_666 . . . ?
N1 Cd1 N2 C16 -45.0(3) 2_745 . . . ?
N2 Cd1 N2 C16 -161(100) 3_856 . . . ?
O1 Cd1 N2 C15 -148.0(3) 2_745 . . . ?
O1 Cd1 N2 C15 32.0(3) 4_666 . . . ?
N1 Cd1 N2 C15 -41.1(3) 4_666 . . . ?
N1 Cd1 N2 C15 138.9(3) 2_745 . . . ?
N2 Cd1 N2 C15 23(100) 3_856 . . . ?
C6 C10 N3 N4 179.4(3) . . . . ?
O2 C11 N4 N3 -2.2(5) . . . . ?
C12 C11 N4 N3 175.6(3) . . . . ?
C10 N3 N4 C11 -171.1(3) . . . . ?
C8 C9 O1 Cd1 176.0(2) . . . 2_755 ?
C5 C9 O1 Cd1 -4.4(4) . . . 2_755 ?
C17 C18 O4 C17 -56.9(6) . . . 3_756 ?
